data_7200020
loop_
_publ_author_name
'Kendrick, John'
'Gourlay, Matthew D.'
'Neumann, Marcus A.'
'Leusen, Frank J. J.'

_publ_section_title
;
 Predicting spontaneous racemate resolution using recent developments in
 crystal structure prediction
;
_journal_issue 11
_journal_name_full CrystEngComm
_journal_page_first 2391
_journal_page_last 2399
_journal_paper_doi 10.1039/b909038j
_journal_volume 11
_journal_year 2009
_space_group_IT_number 14
_symmetry_cell_setting monoclinic
_symmetry_Int_Tables_number 14
_symmetry_space_group_name_Hall '-P 2ybc'
_symmetry_space_group_name_H-M 'P 1 21/c 1'
_cell_angle_alpha 90.000000
_cell_angle_beta 154.729181
_cell_angle_gamma 90.000000
_cell_length_a 20.737609
_cell_length_b 9.165158
_cell_length_c 14.909582
_cell_volume 1209.728
_cod_data_source_file 23HTP_racemic.cif
_cod_data_source_block 23HTP_R_11
_cod_original_sg_symbol_H-M 'P 2_1/c'
_cod_struct_determination_method theoretical
_cod_database_code 7200020

loop_
_symmetry_equiv_pos_site_id
_symmetry_equiv_pos_as_xyz
1 x,y,z
2 -x,y+1/2,-z+1/2
3 -x,-y,-z
4 x,-y+1/2,z+1/2

loop_
_atom_site_label
_atom_site_type_symbol
_atom_site_fract_x
_atom_site_fract_y
_atom_site_fract_z
C1 C 0.193273 0.288927 0.877842
C2 C 0.237756 0.189262 0.855430
C3 C 0.318988 0.057812 1.001308
N4 N 0.244356 0.054214 0.996958
C5 C 0.152276 0.185523 0.903791
O6 O 0.270403 -0.044220 1.089113
C7 C 0.487870 0.086735 1.229533
C8 C 0.291816 -0.082261 0.914351
C9 C 0.185393 -0.186160 0.807624
H10 H 0.123229 -0.171558 0.791444
C11 C 0.162014 -0.310955 0.726466
H12 H 0.080772 -0.392500 0.646789
C13 C 0.241054 -0.333703 0.746463
H14 H 0.222855 -0.430432 0.682650
C15 C 0.344103 -0.227510 0.847104
O16 O 0.421362 -0.239142 0.865202
C17 C 0.370344 -0.103423 0.932636
H18 H 0.450429 -0.022180 1.009329
C19 C -0.014890 0.141264 0.692999
C20 C 0.199282 0.243823 1.054743
H21 H 0.288297 0.358475 1.017393
H22 H 0.098210 0.360188 0.741059
H23 H 0.136679 0.150879 0.692778
H24 H 0.311183 0.242903 0.898688
H25 H 0.535500 0.000715 1.331907
H26 H 0.549259 0.090490 1.243078
H27 H 0.504733 0.191347 1.284915
H28 H 0.381783 -0.321950 0.779755
H29 H -0.034881 0.055701 0.717924
H30 H -0.086132 0.235392 0.619842
H31 H -0.049767 0.100623 0.583130
H32 H 0.170672 0.165869 1.071835
H33 H 0.321078 0.264610 1.210862
H34 H 0.139826 0.346287 0.993703
